data_1577199
loop_
_publ_author_name
'Yakubenko, Artyom'
'Garc\'ia-Romero, \'Alvaro'
'Urwin, Stephanie'
'Fernandez, Israel'
'Goicoechea, Jose M.'

_publ_section_title
;
 Cyaphide Generation at an Aluminium(I) Center: A Useful Precursor for
 Phosphorus-Containing Heterocycles
;
_journal_name_full 'Chemical Science'
_journal_paper_doi 10.1039/D6SC03023H
_journal_year 2026
_chemical_formula_moiety 'C39 H62 Al N2 O P Si'
_chemical_formula_sum 'C39 H62 Al N2 O P Si'
_chemical_formula_weight 660.94
_chemical_name_systematic
;
 [{N(Dipp)}2(CMe)2CH]Al(CPOSiiPr3)
;
_space_group_crystal_system triclinic
_space_group_IT_number 2
_space_group_name_Hall '-P 1'
_space_group_name_H-M_alt 'P -1'
_atom_sites_solution_hydrogens geom
_audit_creation_method SHELXL-2019/3
_audit_update_record
;
2026-02-16 deposited with the CCDC.	2026-05-05 downloaded from the CCDC.
;
_cell_angle_alpha 89.688(2)
_cell_angle_beta 88.070(2)
_cell_angle_gamma 87.097(2)
_cell_formula_units_Z 2
_cell_length_a 8.6485(7)
_cell_length_b 11.5609(8)
_cell_length_c 19.9875(14)
_cell_measurement_reflns_used 6518
_cell_measurement_temperature 173(2)
_cell_measurement_theta_max 24.85
_cell_measurement_theta_min 2.36
_cell_volume 1994.7(3)
_computing_cell_refinement 'SAINT V8.41 (Bruker AXS, 2019)'
_computing_data_collection 'Bruker Instrument Service v8.5.1.2 (2024)'
_computing_data_reduction 'SAINT V8.41 (Bruker AXS, 2019)'
_computing_molecular_graphics
;
C. B. H\"ubschle, G. M. Sheldrick, B. Dittrich:
ShelXle: a Qt graphical user interface for SHELXL.
J. Appl. Cryst., 44, (2011) 1281-1284.
;
_computing_publication_material 'APEX6 v2024.9-0 (Bruker AXS, 2024)'
_computing_structure_refinement 'SHELXL-2019/2 (Sheldrick, 2019)'
_computing_structure_solution 'SHELXT 2018/2 (Sheldrick, 2018)'
_diffrn_ambient_temperature 173(2)
_diffrn_detector 'Photon III'
_diffrn_detector_area_resol_mean 7.3910
_diffrn_detector_type CMOS
_diffrn_measured_fraction_theta_full 0.994
_diffrn_measured_fraction_theta_max 0.994
_diffrn_measurement_device 'four-circle diffractometer'
_diffrn_measurement_device_type 'Bruker D8 VENTURE'
_diffrn_measurement_method '\w and \f scans'
_diffrn_radiation_monochromator 'multilayer mirror'
_diffrn_radiation_type MoK\a
_diffrn_radiation_wavelength 0.71073
_diffrn_reflns_av_R_equivalents 0.0894
_diffrn_reflns_av_unetI/netI 0.0576
_diffrn_reflns_Laue_measured_fraction_full 0.994
_diffrn_reflns_Laue_measured_fraction_max 0.994
_diffrn_reflns_limit_h_max 10
_diffrn_reflns_limit_h_min -10
_diffrn_reflns_limit_k_max 13
_diffrn_reflns_limit_k_min -13
_diffrn_reflns_limit_l_max 23
_diffrn_reflns_limit_l_min 0
_diffrn_reflns_number 7365
_diffrn_reflns_point_group_measured_fraction_full 0.994
_diffrn_reflns_point_group_measured_fraction_max 0.994
_diffrn_reflns_theta_full 25.099
_diffrn_reflns_theta_max 25.099
_diffrn_reflns_theta_min 2.034
_diffrn_source_type 'Incoatec I\mS Diamond'
_exptl_absorpt_coefficient_mu 0.151
_exptl_absorpt_correction_T_max 0.745160
_exptl_absorpt_correction_T_min 0.675166
_exptl_absorpt_correction_type multi-scan
_exptl_absorpt_process_details
;
TWINABS.  G. M. Sheldrick, University of G\"ottingen, Germany, (2018)
;
_exptl_crystal_colour red
_exptl_crystal_density_diffrn 1.100
_exptl_crystal_description block
_exptl_crystal_F_000 720
_exptl_crystal_size_max 0.106
_exptl_crystal_size_mid 0.060
_exptl_crystal_size_min 0.042
_refine_diff_density_max 0.299
_refine_diff_density_min -0.281
_refine_diff_density_rms 0.052
_refine_ls_extinction_method none
_refine_ls_goodness_of_fit_ref 1.051
_refine_ls_hydrogen_treatment constr
_refine_ls_matrix_type full
_refine_ls_number_parameters 407
_refine_ls_number_reflns 7365
_refine_ls_number_restraints 0
_refine_ls_restrained_S_all 1.051
_refine_ls_R_factor_all 0.0670
_refine_ls_R_factor_gt 0.0509
_refine_ls_shift/su_max 0.000
_refine_ls_shift/su_mean 0.000
_refine_ls_structure_factor_coef Fsqd
_refine_ls_weighting_details 'w=1/[\s^2^(Fo^2^)+(0.0557P)^2^+0.8183P] where P=(Fo^2^+2Fc^2^)/3'
_refine_ls_weighting_scheme calc
_refine_ls_wR_factor_gt 0.1133
_refine_ls_wR_factor_ref 0.1210
_reflns_Friedel_coverage 0.000
_reflns_number_gt 6271
_reflns_number_total 7365
_reflns_threshold_expression 'I > 2\s(I)'
_cod_data_source_file d6sc03023h2.cif
_cod_data_source_block 25447
_cod_database_code 1577199
_shelx_shelxl_version_number 2019/3
_shelx_space_group_comment
;
The symmetry employed for this shelxl refinement is uniquely defined
by the following loop, which should always be used as a source of
symmetry information in preference to the above space-group names.
They are only intended as comments.
;
_shelx_estimated_absorpt_t_min 0.984
_shelx_estimated_absorpt_t_max 0.994

loop_
_space_group_symop_operation_xyz
'x, y, z'
'-x, -y, -z'

loop_
_atom_site_label
_atom_site_type_symbol
_atom_site_fract_x
_atom_site_fract_y
_atom_site_fract_z
_atom_site_U_iso_or_equiv
_atom_site_adp_type
_atom_site_occupancy
_atom_site_site_symmetry_order
_atom_site_calc_flag
_atom_site_refinement_flags_posn
_atom_site_refinement_flags_adp
_atom_site_refinement_flags_occupancy
_atom_site_disorder_assembly
_atom_site_disorder_group
Al1 Al 0.38013(12) 0.22138(7) 0.74952(4) 0.02306(19) Uani 1 1 d . . . . .
N1 N 0.4752(3) 0.1445(2) 0.67549(12) 0.0233(5) Uani 1 1 d . . . . .
N2 N 0.4946(3) 0.1430(2) 0.81577(12) 0.0233(5) Uani 1 1 d . . . . .
P1 P 0.13169(11) 0.29883(6) 0.75810(5) 0.0309(2) Uani 1 1 d . . . . .
C1 C 0.2975(4) 0.3754(2) 0.75173(16) 0.0294(7) Uani 1 1 d . . . . .
O1 O 0.3156(3) 0.49178(15) 0.75098(12) 0.0337(5) Uani 1 1 d . . . . .
Si1 Si 0.17990(12) 0.59789(7) 0.76300(5) 0.0362(2) Uani 1 1 d . . . . .
C2 C 0.5790(3) 0.0552(3) 0.67918(15) 0.0253(6) Uani 1 1 d . . . . .
C3 C 0.6337(4) 0.0135(2) 0.73966(15) 0.0272(7) Uani 1 1 d . . . . .
H3 H 0.704762 -0.051789 0.736935 0.033 Uiso 1 1 calc R U . . .
C4 C 0.5979(3) 0.0552(3) 0.80369(15) 0.0243(6) Uani 1 1 d . . . . .
C5 C 0.6398(4) -0.0030(3) 0.61543(16) 0.0360(8) Uani 1 1 d . . . . .
H5A H 0.714346 -0.066422 0.626352 0.054 Uiso 1 1 calc R U . . .
H5B H 0.553562 -0.033902 0.591790 0.054 Uiso 1 1 calc R U . . .
H5C H 0.691110 0.053594 0.586798 0.054 Uiso 1 1 calc R U . . .
C6 C 0.6792(4) -0.0009(3) 0.86150(16) 0.0322(7) Uani 1 1 d . . . . .
H6A H 0.750980 -0.063421 0.844962 0.048 Uiso 1 1 calc R U . . .
H6B H 0.737165 0.056906 0.884449 0.048 Uiso 1 1 calc R U . . .
H6C H 0.602715 -0.032728 0.892846 0.048 Uiso 1 1 calc R U . . .
C7 C 0.4291(4) 0.1877(3) 0.61000(14) 0.0269(7) Uani 1 1 d . . . . .
C8 C 0.2971(4) 0.1461(3) 0.58142(16) 0.0347(8) Uani 1 1 d . . . . .
C9 C 0.2469(5) 0.1984(3) 0.52215(18) 0.0471(10) Uani 1 1 d . . . . .
H9 H 0.156422 0.173104 0.502127 0.056 Uiso 1 1 calc R U . . .
C10 C 0.3271(6) 0.2860(4) 0.4925(2) 0.0540(11) Uani 1 1 d . . . . .
H10 H 0.291033 0.321161 0.452499 0.065 Uiso 1 1 calc R U . . .
C11 C 0.4581(6) 0.3228(3) 0.52018(19) 0.0493(10) Uani 1 1 d . . . . .
H11 H 0.513071 0.382039 0.498271 0.059 Uiso 1 1 calc R U . . .
C12 C 0.5138(4) 0.2755(3) 0.58023(17) 0.0360(8) Uani 1 1 d . . . . .
C13 C 0.2102(4) 0.0451(3) 0.61096(18) 0.0406(9) Uani 1 1 d . . . . .
H13 H 0.263681 0.018356 0.652256 0.049 Uiso 1 1 calc R U . . .
C14 C 0.0430(5) 0.0801(4) 0.6309(2) 0.0628(13) Uani 1 1 d . . . . .
H14A H 0.040892 0.145240 0.662172 0.094 Uiso 1 1 calc R U . . .
H14B H -0.013433 0.103346 0.590887 0.094 Uiso 1 1 calc R U . . .
H14C H -0.006048 0.014403 0.652464 0.094 Uiso 1 1 calc R U . . .
C15 C 0.2150(5) -0.0556(4) 0.5625(2) 0.0530(11) Uani 1 1 d . . . . .
H15A H 0.322998 -0.077619 0.549926 0.079 Uiso 1 1 calc R U . . .
H15B H 0.166333 -0.121655 0.583934 0.079 Uiso 1 1 calc R U . . .
H15C H 0.158948 -0.032712 0.522356 0.079 Uiso 1 1 calc R U . . .
C16 C 0.6597(5) 0.3193(3) 0.60868(19) 0.0432(9) Uani 1 1 d . . . . .
H16 H 0.693555 0.264712 0.644938 0.052 Uiso 1 1 calc R U . . .
C17 C 0.6286(5) 0.4389(4) 0.6398(2) 0.0546(11) Uani 1 1 d . . . . .
H17A H 0.724460 0.465577 0.657882 0.082 Uiso 1 1 calc R U . . .
H17B H 0.591501 0.493558 0.605541 0.082 Uiso 1 1 calc R U . . .
H17C H 0.549739 0.434410 0.675990 0.082 Uiso 1 1 calc R U . . .
C18 C 0.7935(6) 0.3252(4) 0.5568(2) 0.0624(12) Uani 1 1 d . . . . .
H18A H 0.884422 0.354040 0.578016 0.094 Uiso 1 1 calc R U . . .
H18B H 0.819063 0.247624 0.538713 0.094 Uiso 1 1 calc R U . . .
H18C H 0.762748 0.377562 0.520308 0.094 Uiso 1 1 calc R U . . .
C19 C 0.4617(3) 0.1837(3) 0.88395(14) 0.0237(6) Uani 1 1 d . . . . .
C20 C 0.3408(4) 0.1368(3) 0.92205(15) 0.0265(7) Uani 1 1 d . . . . .
C21 C 0.2976(4) 0.1887(3) 0.98306(16) 0.0329(7) Uani 1 1 d . . . . .
H21 H 0.213406 0.160295 1.008974 0.039 Uiso 1 1 calc R U . . .
C22 C 0.3758(4) 0.2810(3) 1.00632(17) 0.0360(8) Uani 1 1 d . . . . .
H22 H 0.344793 0.315814 1.047909 0.043 Uiso 1 1 calc R U . . .
C23 C 0.4979(4) 0.3225(3) 0.96967(16) 0.0350(8) Uani 1 1 d . . . . .
H23 H 0.551368 0.385208 0.986745 0.042 Uiso 1 1 calc R U . . .
C24 C 0.5455(4) 0.2752(3) 0.90810(15) 0.0274(7) Uani 1 1 d . . . . .
C25 C 0.2610(4) 0.0296(3) 0.90060(17) 0.0314(7) Uani 1 1 d . . . . .
H25 H 0.311686 0.001366 0.857621 0.038 Uiso 1 1 calc R U . . .
C26 C 0.0896(4) 0.0534(4) 0.8891(2) 0.0492(10) Uani 1 1 d . . . . .
H26A H 0.043783 -0.018208 0.875415 0.074 Uiso 1 1 calc R U . . .
H26B H 0.037776 0.081834 0.930603 0.074 Uiso 1 1 calc R U . . .
H26C H 0.076709 0.111992 0.853827 0.074 Uiso 1 1 calc R U . . .
C27 C 0.2816(5) -0.0667(3) 0.95335(18) 0.0418(9) Uani 1 1 d . . . . .
H27A H 0.392215 -0.082003 0.960765 0.063 Uiso 1 1 calc R U . . .
H27B H 0.228879 -0.041990 0.995437 0.063 Uiso 1 1 calc R U . . .
H27C H 0.236932 -0.137329 0.937507 0.063 Uiso 1 1 calc R U . . .
C28 C 0.6854(4) 0.3207(3) 0.87063(16) 0.0324(8) Uani 1 1 d . . . . .
H28 H 0.712124 0.267491 0.832214 0.039 Uiso 1 1 calc R U . . .
C29 C 0.6513(5) 0.4420(4) 0.8421(2) 0.0554(11) Uani 1 1 d . . . . .
H29A H 0.744024 0.468387 0.818282 0.083 Uiso 1 1 calc R U . . .
H29B H 0.566298 0.439737 0.810944 0.083 Uiso 1 1 calc R U . . .
H29C H 0.621575 0.495510 0.878671 0.083 Uiso 1 1 calc R U . . .
C30 C 0.8258(4) 0.3213(3) 0.91468(19) 0.0413(8) Uani 1 1 d . . . . .
H30A H 0.913755 0.351109 0.888932 0.062 Uiso 1 1 calc R U . . .
H30B H 0.801527 0.371019 0.953584 0.062 Uiso 1 1 calc R U . . .
H30C H 0.852356 0.242274 0.929846 0.062 Uiso 1 1 calc R U . . .
C31 C 0.3004(5) 0.7300(3) 0.7579(3) 0.0578(11) Uani 1 1 d . . . . .
H31 H 0.228822 0.800153 0.763847 0.069 Uiso 1 1 calc R U . . .
C32 C 0.3868(8) 0.7411(5) 0.6916(3) 0.095(2) Uani 1 1 d . . . . .
H32A H 0.313361 0.741038 0.655298 0.142 Uiso 1 1 calc R U . . .
H32B H 0.440414 0.813829 0.690442 0.142 Uiso 1 1 calc R U . . .
H32C H 0.462694 0.675796 0.685920 0.142 Uiso 1 1 calc R U . . .
C33 C 0.4191(6) 0.7306(4) 0.8130(3) 0.0710(14) Uani 1 1 d . . . . .
H33A H 0.365978 0.723407 0.856836 0.106 Uiso 1 1 calc R U . . .
H33B H 0.494851 0.665280 0.806525 0.106 Uiso 1 1 calc R U . . .
H33C H 0.472571 0.803313 0.811046 0.106 Uiso 1 1 calc R U . . .
C34 C 0.0324(5) 0.5953(3) 0.6961(2) 0.0531(11) Uani 1 1 d . . . . .
H34 H -0.040869 0.534716 0.709986 0.064 Uiso 1 1 calc R U . . .
C35 C 0.0967(7) 0.5609(5) 0.6284(2) 0.0822(17) Uani 1 1 d . . . . .
H35A H 0.159455 0.488293 0.631875 0.123 Uiso 1 1 calc R U . . .
H35B H 0.011424 0.550212 0.598318 0.123 Uiso 1 1 calc R U . . .
H35C H 0.161491 0.621817 0.610481 0.123 Uiso 1 1 calc R U . . .
C36 C -0.0667(7) 0.7103(5) 0.6903(3) 0.099(2) Uani 1 1 d . . . . .
H36A H -0.109054 0.733003 0.734670 0.149 Uiso 1 1 calc R U . . .
H36B H -0.001837 0.771027 0.672373 0.149 Uiso 1 1 calc R U . . .
H36C H -0.151903 0.699422 0.660209 0.149 Uiso 1 1 calc R U . . .
C37 C 0.0820(4) 0.5762(3) 0.8476(2) 0.0473(10) Uani 1 1 d . . . . .
H37 H 0.003367 0.517347 0.840585 0.057 Uiso 1 1 calc R U . . .
C38 C -0.0103(6) 0.6845(4) 0.8754(3) 0.0829(17) Uani 1 1 d . . . . .
H38A H -0.077628 0.717198 0.840891 0.124 Uiso 1 1 calc R U . . .
H38B H -0.073726 0.662634 0.914608 0.124 Uiso 1 1 calc R U . . .
H38C H 0.061859 0.742401 0.888486 0.124 Uiso 1 1 calc R U . . .
C39 C 0.1856(6) 0.5258(4) 0.9007(2) 0.0650(13) Uani 1 1 d . . . . .
H39A H 0.244065 0.457188 0.882940 0.098 Uiso 1 1 calc R U . . .
H39B H 0.257920 0.583600 0.913717 0.098 Uiso 1 1 calc R U . . .
H39C H 0.122336 0.503833 0.939840 0.098 Uiso 1 1 calc R U . . .

loop_
_atom_site_aniso_label
_atom_site_aniso_U_11
_atom_site_aniso_U_22
_atom_site_aniso_U_33
_atom_site_aniso_U_23
_atom_site_aniso_U_13
_atom_site_aniso_U_12
Al1 0.0268(5) 0.0197(4) 0.0227(4) -0.0018(4) -0.0011(4) -0.0012(3)
N1 0.0281(14) 0.0215(13) 0.0205(12) -0.0017(10) 0.0014(10) -0.0042(11)
N2 0.0249(13) 0.0222(14) 0.0228(12) -0.0009(10) -0.0003(10) -0.0020(10)
P1 0.0277(4) 0.0244(4) 0.0406(5) -0.0009(4) -0.0002(4) -0.0005(3)
C1 0.0409(18) 0.0239(13) 0.0238(15) -0.0031(14) 0.0006(14) -0.0051(13)
O1 0.0346(12) 0.0228(9) 0.0436(12) 0.0011(11) 0.0018(11) -0.0013(9)
Si1 0.0316(5) 0.0230(4) 0.0540(6) -0.0004(4) -0.0053(5) 0.0009(3)
C2 0.0256(15) 0.0201(15) 0.0307(16) -0.0029(12) 0.0000(13) -0.0052(12)
C3 0.0284(16) 0.0207(13) 0.0318(17) -0.0015(13) 0.0020(13) 0.0032(12)
C4 0.0214(15) 0.0216(15) 0.0305(16) 0.0000(12) -0.0023(12) -0.0057(12)
C5 0.0406(19) 0.0335(18) 0.0331(18) -0.0070(14) 0.0068(15) 0.0010(15)
C6 0.0286(17) 0.0332(18) 0.0346(17) 0.0001(14) -0.0068(14) 0.0044(14)
C7 0.0368(18) 0.0249(17) 0.0187(15) -0.0031(12) -0.0020(13) 0.0031(14)
C8 0.045(2) 0.0307(19) 0.0285(18) -0.0044(14) -0.0027(15) -0.0034(15)
C9 0.061(3) 0.048(2) 0.0329(19) -0.0015(16) -0.0199(18) -0.0049(19)
C10 0.082(3) 0.046(2) 0.034(2) 0.0103(17) -0.018(2) -0.006(2)
C11 0.079(3) 0.033(2) 0.036(2) 0.0134(16) -0.006(2) -0.011(2)
C12 0.051(2) 0.029(2) 0.0281(18) -0.0014(14) 0.0004(15) -0.0035(16)
C13 0.047(2) 0.048(2) 0.0295(18) -0.0011(15) -0.0069(16) -0.0168(18)
C14 0.049(3) 0.082(3) 0.059(3) -0.019(2) 0.001(2) -0.025(2)
C15 0.068(3) 0.046(2) 0.048(2) -0.0015(18) -0.008(2) -0.025(2)
C16 0.050(2) 0.038(2) 0.043(2) 0.0090(17) 0.0005(17) -0.0162(17)
C17 0.056(3) 0.057(3) 0.052(2) -0.015(2) 0.0089(19) -0.021(2)
C18 0.061(3) 0.053(3) 0.073(3) -0.014(2) 0.022(2) -0.012(2)
C19 0.0269(15) 0.0231(16) 0.0211(15) 0.0004(12) -0.0011(12) -0.0010(12)
C20 0.0269(16) 0.0279(17) 0.0246(15) 0.0021(12) -0.0036(12) 0.0013(13)
C21 0.0327(17) 0.0375(19) 0.0281(17) -0.0004(14) 0.0047(14) -0.0009(14)
C22 0.0399(19) 0.039(2) 0.0281(18) -0.0065(14) 0.0023(15) 0.0040(16)
C23 0.0425(19) 0.0334(19) 0.0295(17) -0.0070(14) -0.0057(15) -0.0023(15)
C24 0.0327(17) 0.0245(17) 0.0252(15) -0.0025(13) -0.0034(13) -0.0012(13)
C25 0.0280(17) 0.0342(18) 0.0324(17) 0.0002(14) 0.0015(14) -0.0064(14)
C26 0.038(2) 0.046(2) 0.065(3) 0.014(2) -0.0141(19) -0.0138(18)
C27 0.046(2) 0.0319(19) 0.049(2) 0.0093(16) -0.0032(17) -0.0071(16)
C28 0.0418(19) 0.0285(18) 0.0283(17) -0.0043(13) -0.0041(14) -0.0150(15)
C29 0.051(2) 0.055(3) 0.063(3) 0.024(2) -0.018(2) -0.020(2)
C30 0.0358(19) 0.043(2) 0.045(2) 0.0062(16) -0.0011(16) -0.0051(16)
C31 0.044(2) 0.0317(17) 0.098(3) 0.010(2) -0.004(3) -0.0020(16)
C32 0.102(4) 0.077(4) 0.111(5) 0.037(3) -0.019(4) -0.051(3)
C33 0.065(3) 0.061(3) 0.090(4) -0.013(3) -0.007(3) -0.034(3)
C34 0.053(2) 0.038(2) 0.070(3) 0.014(2) -0.025(2) -0.0063(18)
C35 0.104(4) 0.087(4) 0.059(3) 0.022(3) -0.035(3) -0.023(3)
C36 0.086(4) 0.070(3) 0.142(5) 0.019(4) -0.054(4) 0.024(3)
C37 0.036(2) 0.039(2) 0.066(3) -0.0213(19) 0.0070(18) -0.0035(17)
C38 0.066(3) 0.059(3) 0.121(5) -0.033(3) 0.026(3) 0.008(3)
C39 0.066(3) 0.088(3) 0.042(2) -0.013(2) 0.000(2) -0.010(3)

loop_
_atom_type_symbol
_atom_type_description
_atom_type_scat_dispersion_real
_atom_type_scat_dispersion_imag
_atom_type_scat_source
C C 0.0033 0.0016 'International Tables Vol C Tables 4.2.6.8 and 6.1.1.4'
H H 0.0000 0.0000 'International Tables Vol C Tables 4.2.6.8 and 6.1.1.4'
N N 0.0061 0.0033 'International Tables Vol C Tables 4.2.6.8 and 6.1.1.4'
O O 0.0106 0.0060 'International Tables Vol C Tables 4.2.6.8 and 6.1.1.4'
Si Si 0.0817 0.0704 'International Tables Vol C Tables 4.2.6.8 and 6.1.1.4'
P P 0.1023 0.0942 'International Tables Vol C Tables 4.2.6.8 and 6.1.1.4'
Al Al 0.0645 0.0514 'International Tables Vol C Tables 4.2.6.8 and 6.1.1.4'

loop_
_geom_angle_atom_site_label_1
_geom_angle_atom_site_label_2
_geom_angle_atom_site_label_3
_geom_angle
_geom_angle_site_symmetry_1
_geom_angle_site_symmetry_3
_geom_angle_publ_flag
N1 Al1 N2 97.08(11) . . ?
N1 Al1 C1 126.59(13) . . ?
N2 Al1 C1 127.50(13) . . ?
N1 Al1 P1 126.98(9) . . ?
N2 Al1 P1 128.06(9) . . ?
C1 Al1 P1 47.61(10) . . ?
C2 N1 C7 119.4(2) . . ?
C2 N1 Al1 124.7(2) . . ?
C7 N1 Al1 115.80(19) . . ?
C4 N2 C19 120.6(3) . . ?
C4 N2 Al1 124.4(2) . . ?
C19 N2 Al1 115.06(19) . . ?
C1 P1 Al1 53.87(10) . . ?
O1 C1 P1 130.3(2) . . ?
O1 C1 Al1 151.2(2) . . ?
P1 C1 Al1 78.51(11) . . ?
C1 O1 Si1 128.0(2) . . ?
O1 Si1 C34 110.44(16) . . ?
O1 Si1 C37 108.39(15) . . ?
C34 Si1 C37 109.6(2) . . ?
O1 Si1 C31 101.23(15) . . ?
C34 Si1 C31 113.0(2) . . ?
C37 Si1 C31 113.8(2) . . ?
N1 C2 C3 122.4(3) . . ?
N1 C2 C5 119.2(3) . . ?
C3 C2 C5 118.4(3) . . ?
C2 C3 C4 128.3(3) . . ?
C2 C3 H3 115.8 . . ?
C4 C3 H3 115.8 . . ?
N2 C4 C3 122.7(3) . . ?
N2 C4 C6 118.8(3) . . ?
C3 C4 C6 118.4(3) . . ?
C2 C5 H5A 109.5 . . ?
C2 C5 H5B 109.5 . . ?
H5A C5 H5B 109.5 . . ?
C2 C5 H5C 109.5 . . ?
H5A C5 H5C 109.5 . . ?
H5B C5 H5C 109.5 . . ?
C4 C6 H6A 109.5 . . ?
C4 C6 H6B 109.5 . . ?
H6A C6 H6B 109.5 . . ?
C4 C6 H6C 109.5 . . ?
H6A C6 H6C 109.5 . . ?
H6B C6 H6C 109.5 . . ?
C12 C7 C8 122.5(3) . . ?
C12 C7 N1 118.0(3) . . ?
C8 C7 N1 119.4(3) . . ?
C9 C8 C7 117.7(3) . . ?
C9 C8 C13 119.3(3) . . ?
C7 C8 C13 122.9(3) . . ?
C10 C9 C8 120.7(4) . . ?
C10 C9 H9 119.6 . . ?
C8 C9 H9 119.6 . . ?
C11 C10 C9 120.5(4) . . ?
C11 C10 H10 119.7 . . ?
C9 C10 H10 119.7 . . ?
C10 C11 C12 121.8(4) . . ?
C10 C11 H11 119.1 . . ?
C12 C11 H11 119.1 . . ?
C7 C12 C11 116.7(3) . . ?
C7 C12 C16 123.7(3) . . ?
C11 C12 C16 119.7(3) . . ?
C15 C13 C14 110.0(3) . . ?
C15 C13 C8 110.9(3) . . ?
C14 C13 C8 112.3(3) . . ?
C15 C13 H13 107.8 . . ?
C14 C13 H13 107.8 . . ?
C8 C13 H13 107.8 . . ?
C13 C14 H14A 109.5 . . ?
C13 C14 H14B 109.5 . . ?
H14A C14 H14B 109.5 . . ?
C13 C14 H14C 109.5 . . ?
H14A C14 H14C 109.5 . . ?
H14B C14 H14C 109.5 . . ?
C13 C15 H15A 109.5 . . ?
C13 C15 H15B 109.5 . . ?
H15A C15 H15B 109.5 . . ?
C13 C15 H15C 109.5 . . ?
H15A C15 H15C 109.5 . . ?
H15B C15 H15C 109.5 . . ?
C12 C16 C17 110.9(3) . . ?
C12 C16 C18 113.2(3) . . ?
C17 C16 C18 108.9(3) . . ?
C12 C16 H16 107.9 . . ?
C17 C16 H16 107.9 . . ?
C18 C16 H16 107.9 . . ?
C16 C17 H17A 109.5 . . ?
C16 C17 H17B 109.5 . . ?
H17A C17 H17B 109.5 . . ?
C16 C17 H17C 109.5 . . ?
H17A C17 H17C 109.5 . . ?
H17B C17 H17C 109.5 . . ?
C16 C18 H18A 109.5 . . ?
C16 C18 H18B 109.5 . . ?
H18A C18 H18B 109.5 . . ?
C16 C18 H18C 109.5 . . ?
H18A C18 H18C 109.5 . . ?
H18B C18 H18C 109.5 . . ?
C20 C19 C24 121.6(3) . . ?
C20 C19 N2 119.5(3) . . ?
C24 C19 N2 118.8(3) . . ?
C21 C20 C19 118.1(3) . . ?
C21 C20 C25 119.3(3) . . ?
C19 C20 C25 122.5(3) . . ?
C22 C21 C20 120.7(3) . . ?
C22 C21 H21 119.6 . . ?
C20 C21 H21 119.6 . . ?
C23 C22 C21 120.3(3) . . ?
C23 C22 H22 119.8 . . ?
C21 C22 H22 119.8 . . ?
C22 C23 C24 121.7(3) . . ?
C22 C23 H23 119.2 . . ?
C24 C23 H23 119.2 . . ?
C23 C24 C19 117.5(3) . . ?
C23 C24 C28 119.8(3) . . ?
C19 C24 C28 122.7(3) . . ?
C26 C25 C20 112.7(3) . . ?
C26 C25 C27 109.5(3) . . ?
C20 C25 C27 110.0(3) . . ?
C26 C25 H25 108.2 . . ?
C20 C25 H25 108.2 . . ?
C27 C25 H25 108.2 . . ?
C25 C26 H26A 109.5 . . ?
C25 C26 H26B 109.5 . . ?
H26A C26 H26B 109.5 . . ?
C25 C26 H26C 109.5 . . ?
H26A C26 H26C 109.5 . . ?
H26B C26 H26C 109.5 . . ?
C25 C27 H27A 109.5 . . ?
C25 C27 H27B 109.5 . . ?
H27A C27 H27B 109.5 . . ?
C25 C27 H27C 109.5 . . ?
H27A C27 H27C 109.5 . . ?
H27B C27 H27C 109.5 . . ?
C24 C28 C30 111.7(3) . . ?
C24 C28 C29 111.8(3) . . ?
C30 C28 C29 109.8(3) . . ?
C24 C28 H28 107.8 . . ?
C30 C28 H28 107.8 . . ?
C29 C28 H28 107.8 . . ?
C28 C29 H29A 109.5 . . ?
C28 C29 H29B 109.5 . . ?
H29A C29 H29B 109.5 . . ?
C28 C29 H29C 109.5 . . ?
H29A C29 H29C 109.5 . . ?
H29B C29 H29C 109.5 . . ?
C28 C30 H30A 109.5 . . ?
C28 C30 H30B 109.5 . . ?
H30A C30 H30B 109.5 . . ?
C28 C30 H30C 109.5 . . ?
H30A C30 H30C 109.5 . . ?
H30B C30 H30C 109.5 . . ?
C32 C31 C33 107.7(4) . . ?
C32 C31 Si1 113.0(3) . . ?
C33 C31 Si1 112.1(3) . . ?
C32 C31 H31 107.9 . . ?
C33 C31 H31 107.9 . . ?
Si1 C31 H31 107.9 . . ?
C31 C32 H32A 109.5 . . ?
C31 C32 H32B 109.5 . . ?
H32A C32 H32B 109.5 . . ?
C31 C32 H32C 109.5 . . ?
H32A C32 H32C 109.5 . . ?
H32B C32 H32C 109.5 . . ?
C31 C33 H33A 109.5 . . ?
C31 C33 H33B 109.5 . . ?
H33A C33 H33B 109.5 . . ?
C31 C33 H33C 109.5 . . ?
H33A C33 H33C 109.5 . . ?
H33B C33 H33C 109.5 . . ?
C35 C34 C36 109.3(4) . . ?
C35 C34 Si1 114.7(3) . . ?
C36 C34 Si1 113.4(3) . . ?
C35 C34 H34 106.3 . . ?
C36 C34 H34 106.3 . . ?
Si1 C34 H34 106.3 . . ?
C34 C35 H35A 109.5 . . ?
C34 C35 H35B 109.5 . . ?
H35A C35 H35B 109.5 . . ?
C34 C35 H35C 109.5 . . ?
H35A C35 H35C 109.5 . . ?
H35B C35 H35C 109.5 . . ?
C34 C36 H36A 109.5 . . ?
C34 C36 H36B 109.5 . . ?
H36A C36 H36B 109.5 . . ?
C34 C36 H36C 109.5 . . ?
H36A C36 H36C 109.5 . . ?
H36B C36 H36C 109.5 . . ?
C39 C37 C38 109.6(4) . . ?
C39 C37 Si1 115.1(3) . . ?
C38 C37 Si1 114.5(3) . . ?
C39 C37 H37 105.6 . . ?
C38 C37 H37 105.6 . . ?
Si1 C37 H37 105.6 . . ?
C37 C38 H38A 109.5 . . ?
C37 C38 H38B 109.5 . . ?
H38A C38 H38B 109.5 . . ?
C37 C38 H38C 109.5 . . ?
H38A C38 H38C 109.5 . . ?
H38B C38 H38C 109.5 . . ?
C37 C39 H39A 109.5 . . ?
C37 C39 H39B 109.5 . . ?
H39A C39 H39B 109.5 . . ?
C37 C39 H39C 109.5 . . ?
H39A C39 H39C 109.5 . . ?
H39B C39 H39C 109.5 . . ?

loop_
_geom_bond_atom_site_label_1
_geom_bond_atom_site_label_2
_geom_bond_distance
_geom_bond_site_symmetry_2
_geom_bond_publ_flag
Al1 N1 1.874(2) . ?
Al1 N2 1.881(3) . ?
Al1 C1 1.885(3) . ?
Al1 P1 2.2869(11) . ?
N1 C2 1.337(4) . ?
N1 C7 1.459(4) . ?
N2 C4 1.335(4) . ?
N2 C19 1.458(4) . ?
P1 C1 1.724(3) . ?
C1 O1 1.362(3) . ?
O1 Si1 1.667(2) . ?
Si1 C34 1.880(4) . ?
Si1 C37 1.887(4) . ?
Si1 C31 1.893(4) . ?
C2 C3 1.388(4) . ?
C2 C5 1.510(4) . ?
C3 C4 1.389(4) . ?
C3 H3 0.9500 . ?
C4 C6 1.500(4) . ?
C5 H5A 0.9800 . ?
C5 H5B 0.9800 . ?
C5 H5C 0.9800 . ?
C6 H6A 0.9800 . ?
C6 H6B 0.9800 . ?
C6 H6C 0.9800 . ?
C7 C12 1.400(5) . ?
C7 C8 1.401(5) . ?
C8 C9 1.399(5) . ?
C8 C13 1.525(5) . ?
C9 C10 1.377(6) . ?
C9 H9 0.9500 . ?
C10 C11 1.365(6) . ?
C10 H10 0.9500 . ?
C11 C12 1.406(5) . ?
C11 H11 0.9500 . ?
C12 C16 1.513(5) . ?
C13 C15 1.517(5) . ?
C13 C14 1.522(6) . ?
C13 H13 1.0000 . ?
C14 H14A 0.9800 . ?
C14 H14B 0.9800 . ?
C14 H14C 0.9800 . ?
C15 H15A 0.9800 . ?
C15 H15B 0.9800 . ?
C15 H15C 0.9800 . ?
C16 C17 1.527(6) . ?
C16 C18 1.532(6) . ?
C16 H16 1.0000 . ?
C17 H17A 0.9800 . ?
C17 H17B 0.9800 . ?
C17 H17C 0.9800 . ?
C18 H18A 0.9800 . ?
C18 H18B 0.9800 . ?
C18 H18C 0.9800 . ?
C19 C20 1.402(4) . ?
C19 C24 1.409(4) . ?
C20 C21 1.393(4) . ?
C20 C25 1.520(4) . ?
C21 C22 1.384(5) . ?
C21 H21 0.9500 . ?
C22 C23 1.370(5) . ?
C22 H22 0.9500 . ?
C23 C24 1.390(4) . ?
C23 H23 0.9500 . ?
C24 C28 1.516(5) . ?
C25 C26 1.518(5) . ?
C25 C27 1.536(5) . ?
C25 H25 1.0000 . ?
C26 H26A 0.9800 . ?
C26 H26B 0.9800 . ?
C26 H26C 0.9800 . ?
C27 H27A 0.9800 . ?
C27 H27B 0.9800 . ?
C27 H27C 0.9800 . ?
C28 C30 1.524(5) . ?
C28 C29 1.530(5) . ?
C28 H28 1.0000 . ?
C29 H29A 0.9800 . ?
C29 H29B 0.9800 . ?
C29 H29C 0.9800 . ?
C30 H30A 0.9800 . ?
C30 H30B 0.9800 . ?
C30 H30C 0.9800 . ?
C31 C32 1.507(8) . ?
C31 C33 1.532(7) . ?
C31 H31 1.0000 . ?
C32 H32A 0.9800 . ?
C32 H32B 0.9800 . ?
C32 H32C 0.9800 . ?
C33 H33A 0.9800 . ?
C33 H33B 0.9800 . ?
C33 H33C 0.9800 . ?
C34 C35 1.494(7) . ?
C34 C36 1.551(6) . ?
C34 H34 1.0000 . ?
C35 H35A 0.9800 . ?
C35 H35B 0.9800 . ?
C35 H35C 0.9800 . ?
C36 H36A 0.9800 . ?
C36 H36B 0.9800 . ?
C36 H36C 0.9800 . ?
C37 C39 1.507(6) . ?
C37 C38 1.546(5) . ?
C37 H37 1.0000 . ?
C38 H38A 0.9800 . ?
C38 H38B 0.9800 . ?
C38 H38C 0.9800 . ?
C39 H39A 0.9800 . ?
C39 H39B 0.9800 . ?
C39 H39C 0.9800 . ?

loop_
_geom_torsion_atom_site_label_1
_geom_torsion_atom_site_label_2
_geom_torsion_atom_site_label_3
_geom_torsion_atom_site_label_4
_geom_torsion
_geom_torsion_site_symmetry_1
_geom_torsion_site_symmetry_2
_geom_torsion_site_symmetry_3
_geom_torsion_site_symmetry_4
_geom_torsion_publ_flag
N2 Al1 N1 C2 5.8(2) . . . . ?
C1 Al1 N1 C2 154.7(2) . . . . ?
P1 Al1 N1 C2 -144.8(2) . . . . ?
N2 Al1 N1 C7 -174.5(2) . . . . ?
C1 Al1 N1 C7 -25.6(3) . . . . ?
P1 Al1 N1 C7 35.0(2) . . . . ?
N1 Al1 N2 C4 -4.6(2) . . . . ?
C1 Al1 N2 C4 -153.1(2) . . . . ?
P1 Al1 N2 C4 145.5(2) . . . . ?
N1 Al1 N2 C19 176.2(2) . . . . ?
C1 Al1 N2 C19 27.8(3) . . . . ?
P1 Al1 N2 C19 -33.7(2) . . . . ?
Al1 P1 C1 O1 -179.5(4) . . . . ?
N1 Al1 C1 O1 -71.2(5) . . . . ?
N2 Al1 C1 O1 68.6(5) . . . . ?
P1 Al1 C1 O1 179.2(6) . . . . ?
N1 Al1 C1 P1 109.67(15) . . . . ?
N2 Al1 C1 P1 -110.59(15) . . . . ?
P1 C1 O1 Si1 6.0(5) . . . . ?
Al1 C1 O1 Si1 -172.9(3) . . . . ?
C1 O1 Si1 C34 -62.5(3) . . . . ?
C1 O1 Si1 C37 57.6(3) . . . . ?
C1 O1 Si1 C31 177.5(3) . . . . ?
C7 N1 C2 C3 176.7(3) . . . . ?
Al1 N1 C2 C3 -3.5(4) . . . . ?
C7 N1 C2 C5 -3.2(4) . . . . ?
Al1 N1 C2 C5 176.6(2) . . . . ?
N1 C2 C3 C4 -1.9(5) . . . . ?
C5 C2 C3 C4 178.0(3) . . . . ?
C19 N2 C4 C3 -179.7(3) . . . . ?
Al1 N2 C4 C3 1.1(4) . . . . ?
C19 N2 C4 C6 0.1(4) . . . . ?
Al1 N2 C4 C6 -179.0(2) . . . . ?
C2 C3 C4 N2 3.2(5) . . . . ?
C2 C3 C4 C6 -176.6(3) . . . . ?
C2 N1 C7 C12 -90.3(3) . . . . ?
Al1 N1 C7 C12 89.9(3) . . . . ?
C2 N1 C7 C8 93.9(3) . . . . ?
Al1 N1 C7 C8 -85.9(3) . . . . ?
C12 C7 C8 C9 -2.4(5) . . . . ?
N1 C7 C8 C9 173.2(3) . . . . ?
C12 C7 C8 C13 175.8(3) . . . . ?
N1 C7 C8 C13 -8.6(5) . . . . ?
C7 C8 C9 C10 1.4(6) . . . . ?
C13 C8 C9 C10 -176.9(4) . . . . ?
C8 C9 C10 C11 0.6(6) . . . . ?
C9 C10 C11 C12 -1.6(7) . . . . ?
C8 C7 C12 C11 1.4(5) . . . . ?
N1 C7 C12 C11 -174.3(3) . . . . ?
C8 C7 C12 C16 -177.9(3) . . . . ?
N1 C7 C12 C16 6.5(5) . . . . ?
C10 C11 C12 C7 0.6(6) . . . . ?
C10 C11 C12 C16 179.9(4) . . . . ?
C9 C8 C13 C15 61.0(5) . . . . ?
C7 C8 C13 C15 -117.2(4) . . . . ?
C9 C8 C13 C14 -62.5(4) . . . . ?
C7 C8 C13 C14 119.3(4) . . . . ?
C7 C12 C16 C17 -106.4(4) . . . . ?
C11 C12 C16 C17 74.3(4) . . . . ?
C7 C12 C16 C18 130.8(4) . . . . ?
C11 C12 C16 C18 -48.4(5) . . . . ?
C4 N2 C19 C20 -91.7(4) . . . . ?
Al1 N2 C19 C20 87.5(3) . . . . ?
C4 N2 C19 C24 92.7(3) . . . . ?
Al1 N2 C19 C24 -88.1(3) . . . . ?
C24 C19 C20 C21 4.5(4) . . . . ?
N2 C19 C20 C21 -170.9(3) . . . . ?
C24 C19 C20 C25 -172.9(3) . . . . ?
N2 C19 C20 C25 11.7(4) . . . . ?
C19 C20 C21 C22 -2.4(5) . . . . ?
C25 C20 C21 C22 175.1(3) . . . . ?
C20 C21 C22 C23 -0.3(5) . . . . ?
C21 C22 C23 C24 1.0(5) . . . . ?
C22 C23 C24 C19 1.0(5) . . . . ?
C22 C23 C24 C28 -177.5(3) . . . . ?
C20 C19 C24 C23 -3.9(5) . . . . ?
N2 C19 C24 C23 171.6(3) . . . . ?
C20 C19 C24 C28 174.6(3) . . . . ?
N2 C19 C24 C28 -9.9(5) . . . . ?
C21 C20 C25 C26 64.5(4) . . . . ?
C19 C20 C25 C26 -118.1(3) . . . . ?
C21 C20 C25 C27 -58.0(4) . . . . ?
C19 C20 C25 C27 119.3(3) . . . . ?
C23 C24 C28 C30 52.0(4) . . . . ?
C19 C24 C28 C30 -126.4(3) . . . . ?
C23 C24 C28 C29 -71.5(4) . . . . ?
C19 C24 C28 C29 110.1(4) . . . . ?
O1 Si1 C31 C32 59.8(4) . . . . ?
C34 Si1 C31 C32 -58.3(4) . . . . ?
C37 Si1 C31 C32 175.9(4) . . . . ?
O1 Si1 C31 C33 -62.1(4) . . . . ?
C34 Si1 C31 C33 179.7(3) . . . . ?
C37 Si1 C31 C33 53.9(4) . . . . ?
O1 Si1 C34 C35 -35.7(4) . . . . ?
C37 Si1 C34 C35 -155.0(3) . . . . ?
C31 Si1 C34 C35 76.9(4) . . . . ?
O1 Si1 C34 C36 -162.2(4) . . . . ?
C37 Si1 C34 C36 78.4(4) . . . . ?
C31 Si1 C34 C36 -49.6(5) . . . . ?
O1 Si1 C37 C39 34.1(3) . . . . ?
C34 Si1 C37 C39 154.7(3) . . . . ?
C31 Si1 C37 C39 -77.6(3) . . . . ?
O1 Si1 C37 C38 162.5(3) . . . . ?
C34 Si1 C37 C38 -76.9(4) . . . . ?
C31 Si1 C37 C38 50.7(4) . . . . ?
